data_2216677
loop_
_publ_author_name
'Tomura, Masaaki'
'Ono, Katsuhiko'
'Kaiden, Masanori'
'Tsukamoto, Kenichi'
'Saito, Katsuhiro'

_publ_section_title
2<i>H</i>,10<i>H</i>-1,4-Dioxepino[5',6':4,5]thieno[3,2-<i>e</i>][1,4]dioxepine-5,7(3<i>H</i>,9<i>H</i>)-dione
_journal_coeditor_code NG2356
_journal_issue 12
_journal_name_full 'Acta Crystallographica Section E'
_journal_page_first o4568
_journal_page_last o4569
_journal_paper_doi 10.1107/S1600536807054001
_journal_volume 63
_journal_year 2007
_chemical_formula_iupac 'C10 H8 O6 S'
_chemical_formula_moiety 'C10 H8 O6 S'
_chemical_formula_sum 'C10 H8 O6 S'
_chemical_formula_weight 256.22
_chemical_melting_point_gt 573
_chemical_name_systematic
;
2<i>H</i>,10<i>H</i>-1,4-Dioxepino[5',6':4,5]thieno[3,2-
<i>e</i>][1,4]dioxepine-5,7(3<i>H</i>,9<i>H</i>)-dione
;
_space_group_IT_number 62
_symmetry_cell_setting orthorhombic
_symmetry_space_group_name_Hall '-P 2ac 2n'
_symmetry_space_group_name_H-M 'P n m a'
_atom_sites_solution_hydrogens geom
_atom_sites_solution_primary direct
_atom_sites_solution_secondary difmap
_cell_angle_alpha 90.00
_cell_angle_beta 90.00
_cell_angle_gamma 90.00
_cell_formula_units_Z 4
_cell_length_a 20.301(2)
_cell_length_b 6.9037(8)
_cell_length_c 7.3463(8)
_cell_measurement_reflns_used 2531
_cell_measurement_temperature 296(2)
_cell_measurement_theta_max 27.4835
_cell_measurement_theta_min 3.0088
_cell_volume 1029.60(19)
_computing_cell_refinement
;
CrystalClear (Molecular Structure Corporation & Rigaku, 2001)
;
_computing_data_collection
;
CrystalClear (Molecular Structure Corporation & Rigaku,2001)
;
_computing_data_reduction
;
TEXSAN (Molecular Structure Corporation & Rigaku, 2000)
;
_computing_molecular_graphics 'PLATON (Spek, 2003)'
_computing_publication_material 'SHELXL97 (Sheldrick, 1997)'
_computing_structure_refinement 'SHELXL97 (Sheldrick, 1997)'
_computing_structure_solution 'SHELXS97 (Sheldrick, 1997)'
_diffrn_ambient_temperature 296(2)
_diffrn_detector_area_resol_mean 14.6199
_diffrn_measured_fraction_theta_full 0.977
_diffrn_measured_fraction_theta_max 0.977
_diffrn_measurement_device_type 'Rigaku/MSC Mercury CCD'
_diffrn_measurement_method '\f & \w scans'
_diffrn_radiation_monochromator 'Graphite Monochromator'
_diffrn_radiation_source 'Rotating Anode'
_diffrn_radiation_type MoK\a
_diffrn_radiation_wavelength 0.71070
_diffrn_reflns_av_R_equivalents 0.0378
_diffrn_reflns_av_sigmaI/netI 0.0225
_diffrn_reflns_limit_h_max 23
_diffrn_reflns_limit_h_min -26
_diffrn_reflns_limit_k_max 8
_diffrn_reflns_limit_k_min -8
_diffrn_reflns_limit_l_max 9
_diffrn_reflns_limit_l_min -6
_diffrn_reflns_number 7769
_diffrn_reflns_theta_full 27.47
_diffrn_reflns_theta_max 27.47
_diffrn_reflns_theta_min 3.42
_diffrn_standards_number 0
_exptl_absorpt_coefficient_mu 0.329
_exptl_absorpt_correction_type none
_exptl_crystal_colour Colorless
_exptl_crystal_density_diffrn 1.653
_exptl_crystal_density_method 'not measured'
_exptl_crystal_description Prism
_exptl_crystal_F_000 528
_exptl_crystal_size_max 0.25
_exptl_crystal_size_mid 0.25
_exptl_crystal_size_min 0.10
_refine_diff_density_max 0.241
_refine_diff_density_min -0.284
_refine_ls_extinction_method none
_refine_ls_goodness_of_fit_ref 1.121
_refine_ls_hydrogen_treatment constr
_refine_ls_matrix_type full
_refine_ls_number_parameters 115
_refine_ls_number_reflns 1246
_refine_ls_number_restraints 39
_refine_ls_restrained_S_all 1.105
_refine_ls_R_factor_all 0.0679
_refine_ls_R_factor_gt 0.0656
_refine_ls_shift/su_max 0.003
_refine_ls_shift/su_mean 0.000
_refine_ls_structure_factor_coef Fsqd
_refine_ls_weighting_details 'calc w=1/[\s^2^(Fo^2^)+(0.1532P)^2^+1.2875P] where P=(Fo^2^+2Fc^2^)/3'
_refine_ls_weighting_scheme calc
_refine_ls_wR_factor_gt 0.1493
_refine_ls_wR_factor_ref 0.1506
_reflns_number_gt 1222
_reflns_number_total 1246
_reflns_threshold_expression I>2\s(I)
_cod_data_source_file ng2356.cif
_cod_data_source_block I
_cod_depositor_comments
;
The following automatic conversions were performed:

'_chemical_melting_point' tag was changed to
'_chemical_melting_point_gt' since the value was specified 'more
than' ('>') a certain temperature. The value '>573' was changed to
'573' - it should be numeric and without a unit designator.

Automatic conversion script
Id: cif_fix_values 1646 2011-03-28 12:23:43Z adriana 

The following automatic conversions were performed:

'_chemical_melting_point' tag was changed to
'_chemical_melting_point_gt' since the value was specified 'more
than' ('>') a certain temperature. The value '>573' was changed to
'573' - it should be numeric and without a unit designator.

Automatic conversion script
Id: cif_fix_values 1715 2011-07-08 13:25:40Z adriana 
;
_cod_original_cell_volume 1029.6(2)
_cod_database_code 2216677
_cod_database_fobs_code 2216677

loop_
_symmetry_equiv_pos_as_xyz
'x, y, z'
'x+1/2, -y+1/2, -z+1/2'
'-x, y+1/2, -z'
'-x+1/2, -y, z+1/2'
'-x, -y, -z'
'-x-1/2, y-1/2, z-1/2'
'x, -y-1/2, z'
'x-1/2, y, -z-1/2'

loop_
_atom_site_type_symbol
_atom_site_label
_atom_site_fract_x
_atom_site_fract_y
_atom_site_fract_z
_atom_site_U_iso_or_equiv
_atom_site_adp_type
_atom_site_calc_flag
_atom_site_refinement_flags
_atom_site_occupancy
_atom_site_disorder_assembly
_atom_site_disorder_group
S S1 0.03443(5) 0.2500 0.59051(10) 0.0415(3) Uani d S 1 A .
O O1 0.16771(17) 0.2500 0.7229(4) 0.0830(12) Uani d SU 1 A .
O O2 0.22262(18) 0.1835(6) 0.4789(5) 0.0626(14) Uani d PU 0.50 A -1
O O3 0.12917(14) 0.2500 0.1296(3) 0.0647(9) Uani d SU 1 . .
O O4 -0.10643(16) 0.2500 0.5961(4) 0.0637(8) Uani d SU 1 . .
O O5 -0.13039(15) 0.2500 0.3096(4) 0.0825(12) Uani d SU 1 . .
O O6 0.00129(15) 0.2500 0.0697(3) 0.0829(13) Uani d SU 1 . .
C C1 0.10475(18) 0.2500 0.4587(4) 0.0393(7) Uani d SU 1 A .
C C2 0.08960(18) 0.2500 0.2764(4) 0.0436(8) Uani d SU 1 . .
C C3 0.02063(18) 0.2500 0.2444(4) 0.0446(8) Uani d SU 1 B .
C C4 -0.01558(18) 0.2500 0.4004(4) 0.0382(7) Uani d SU 1 . .
C C5 0.1665(2) 0.2500 0.5615(5) 0.0551(10) Uani d SU 1 . .
C C6 0.2204(3) 0.1130(11) 0.2935(8) 0.0624(15) Uani d PU 0.50 A -1
H H6A 0.1911 0.0020 0.2890 0.075 Uiso calc PR 0.50 A -1
H H6B 0.2641 0.0684 0.2601 0.075 Uiso calc PR 0.50 A -1
C C7 0.1991(2) 0.2500 0.1616(6) 0.0687(13) Uani d SU 1 . .
H H7A 0.2215 0.2234 0.0476 0.082 Uiso calc PR 0.50 A .
H H7B 0.2123 0.3784 0.2011 0.082 Uiso calc PR 0.50 . .
C C8 -0.08665(19) 0.2500 0.4417(5) 0.0452(8) Uani d SU 1 B .
C C9 -0.1102(3) 0.1692(10) 0.1254(7) 0.0619(15) Uani d PU 0.50 B -1
H H9A -0.0861 0.0488 0.1399 0.074 Uiso calc PR 0.50 B -1
H H9B -0.1486 0.1453 0.0502 0.074 Uiso calc PR 0.50 B -1
C C10 -0.0673(3) 0.3208(10) 0.0416(7) 0.0599(18) Uani d PU 0.50 B -1
H H10A -0.0769 0.3347 -0.0871 0.072 Uiso calc PR 0.50 B -1
H H10B -0.0738 0.4449 0.1008 0.072 Uiso calc PR 0.50 B -1

loop_
_atom_site_aniso_label
_atom_site_aniso_U_11
_atom_site_aniso_U_22
_atom_site_aniso_U_33
_atom_site_aniso_U_12
_atom_site_aniso_U_13
_atom_site_aniso_U_23
S1 0.0580(6) 0.0389(5) 0.0277(4) 0.000 0.0007(3) 0.000
O1 0.077(2) 0.135(3) 0.0370(14) 0.000 -0.0137(14) 0.000
O2 0.0498(19) 0.092(4) 0.0462(18) -0.0018(18) -0.0067(15) 0.0049(18)
O3 0.0526(16) 0.111(3) 0.0304(12) 0.000 0.0031(11) 0.000
O4 0.0643(18) 0.082(2) 0.0452(15) 0.000 0.0140(13) 0.000
O5 0.0471(17) 0.154(4) 0.0467(16) 0.000 0.0001(13) 0.000
O6 0.0514(17) 0.168(4) 0.0289(13) 0.000 -0.0037(11) 0.000
C1 0.0520(19) 0.0342(17) 0.0317(14) 0.000 -0.0017(13) 0.000
C2 0.054(2) 0.047(2) 0.0293(15) 0.000 0.0005(13) 0.000
C3 0.050(2) 0.054(2) 0.0292(15) 0.000 -0.0043(13) 0.000
C4 0.0517(18) 0.0304(15) 0.0326(15) 0.000 -0.0003(13) 0.000
C5 0.057(2) 0.070(3) 0.0378(18) 0.000 -0.0049(16) 0.000
C6 0.046(3) 0.084(4) 0.057(3) 0.004(3) 0.004(2) -0.008(3)
C7 0.051(2) 0.107(4) 0.048(2) 0.000 0.0029(18) 0.000
C8 0.052(2) 0.0413(19) 0.0425(18) 0.000 0.0015(15) 0.000
C9 0.055(3) 0.080(4) 0.051(3) 0.003(3) -0.012(2) -0.011(3)
C10 0.056(3) 0.090(5) 0.034(2) 0.010(3) -0.011(2) 0.004(2)

loop_
_atom_type_symbol
_atom_type_description
_atom_type_scat_dispersion_real
_atom_type_scat_dispersion_imag
_atom_type_scat_source
C C 0.0033 0.0016 'International Tables Vol C Tables 4.2.6.8 and 6.1.1.4'
H H 0.0000 0.0000 'International Tables Vol C Tables 4.2.6.8 and 6.1.1.4'
O O 0.0106 0.0060 'International Tables Vol C Tables 4.2.6.8 and 6.1.1.4'
S S 0.1246 0.1234 'International Tables Vol C Tables 4.2.6.8 and 6.1.1.4'

loop_
_geom_angle_atom_site_label_1
_geom_angle_atom_site_label_2
_geom_angle_atom_site_label_3
_geom_angle_site_symmetry_1
_geom_angle_site_symmetry_3
_geom_angle
_geom_angle_publ_flag
C1 S1 C4 . . 91.88(16) ?
C6 O2 C5 . . 120.2(4) no
C2 O3 C7 . . 117.3(3) no
C8 O5 C9 . 7_565 118.3(3) no
C8 O5 C9 . . 118.3(3) no
C3 O6 C10 . . 113.9(3) no
C3 O6 C10 . 7_565 113.9(3) no
C2 C1 C5 . . 134.0(3) no
C2 C1 S1 . . 111.2(3) ?
C5 C1 S1 . . 114.8(2) no
O3 C2 C1 . . 130.4(3) no
O3 C2 C3 . . 117.2(3) no
C1 C2 C3 . . 112.4(3) ?
O6 C3 C4 . . 130.3(3) no
O6 C3 C2 . . 116.5(3) no
C4 C3 C2 . . 113.2(3) ?
C3 C4 C8 . . 134.6(3) no
C3 C4 S1 . . 111.3(3) ?
C8 C4 S1 . . 114.1(2) no
O1 C5 C1 . . 122.2(4) no
O1 C5 O2 . 7_565 115.2(4) no
C1 C5 O2 . 7_565 119.0(3) no
O1 C5 O2 . . 115.2(4) no
C1 C5 O2 . . 119.0(3) no
O2 C6 C7 . . 115.3(5) no
O2 C6 H6A . . 108.4 no
C7 C6 H6A . . 108.4 no
O2 C6 H6B . . 108.4 no
C7 C6 H6B . . 108.4 no
H6A C6 H6B . . 107.5 no
C6 C7 C6 7_565 . 83.4(6) no
C6 C7 O3 7_565 . 114.3(3) no
C6 C7 O3 . . 114.3(3) no
C6 C7 H7A 7_565 . 124.9 no
C6 C7 H7A . . 108.7 no
O3 C7 H7A . . 108.7 no
C6 C7 H7B . . 108.7 no
O3 C7 H7B . . 108.7 no
H7A C7 H7B . . 107.6 no
O4 C8 O5 . . 118.0(4) no
O4 C8 C4 . . 121.4(3) no
O5 C8 C4 . . 120.6(3) no
C10 C9 O5 . . 105.5(4) no
C10 C9 H9A . . 110.6 no
O5 C9 H9A . . 110.6 no
C10 C9 H9B . . 110.6 no
O5 C9 H9B . . 110.6 no
H9A C9 H9B . . 108.8 no
O6 C10 C9 . . 104.9(4) no
O6 C10 H10A . . 110.8 no
C9 C10 H10A . . 110.8 no
O6 C10 H10B . . 110.8 no
C9 C10 H10B . . 110.8 no
H10A C10 H10B . . 108.8 no

loop_
_geom_bond_atom_site_label_1
_geom_bond_atom_site_label_2
_geom_bond_site_symmetry_2
_geom_bond_distance
_geom_bond_publ_flag
S1 C1 . 1.725(4) ?
S1 C4 . 1.727(3) ?
O1 C5 . 1.186(4) ?
O2 C6 . 1.447(6) ?
O2 C5 . 1.370(5) ?
O3 C2 . 1.345(4) ?
O3 C7 . 1.439(5) ?
O4 C8 . 1.204(4) ?
O5 C8 . 1.315(5) ?
O5 C9 7_565 1.520(6) no
O5 C9 . 1.520(6) ?
O6 C3 . 1.342(4) ?
O6 C10 . 1.491(6) ?
O6 C10 7_565 1.491(6) no
C1 C2 . 1.375(4) ?
C1 C5 . 1.463(5) ?
C2 C3 . 1.420(5) ?
C3 C4 . 1.361(5) ?
C4 C8 . 1.474(5) ?
C5 O2 7_565 1.370(5) no
C6 C7 . 1.421(7) ?
C6 H6A . 0.9700 no
C6 H6B . 0.9700 no
C7 C6 7_565 1.421(7) no
C7 H7A . 0.9700 no
C7 H7B . 0.9700 no
C9 C10 . 1.494(8) ?
C9 H9A . 0.9700 no
C9 H9B . 0.9700 no
C10 H10A . 0.9700 no
C10 H10B . 0.9700 no

loop_
_geom_hbond_atom_site_label_D
_geom_hbond_atom_site_label_H
_geom_hbond_atom_site_label_A
_geom_hbond_site_symmetry_A
_geom_hbond_distance_DH
_geom_hbond_distance_HA
_geom_hbond_distance_DA
_geom_hbond_angle_DHA
_geom_hbond_publ_flag
C6 H6A O4 3_546 0.97 2.59 3.506(7) 158.0 yes
C10 H10A O4 1_554 0.97 2.47 3.403(6) 160.4 yes
C6 H6B O5 2 0.97 2.53 3.262(7) 131.8 yes
C6 H6B O1 4_554 0.97 2.61 3.422(7) 141.1 yes

loop_
_geom_torsion_atom_site_label_1
_geom_torsion_atom_site_label_2
_geom_torsion_atom_site_label_3
_geom_torsion_atom_site_label_4
_geom_torsion_site_symmetry_1
_geom_torsion_site_symmetry_4
_geom_torsion
_geom_torsion_publ_flag
C4 S1 C1 C2 . . 0.0 no
C4 S1 C1 C5 . . 180.0 no
C7 O3 C2 C1 . . 0.0 no
C7 O3 C2 C3 . . 180.0 no
C5 C1 C2 O3 . . 0.0 no
S1 C1 C2 O3 . . 180.0 no
C5 C1 C2 C3 . . 180.0 no
S1 C1 C2 C3 . . 0.0 no
C10 O6 C3 C4 . . 21.0(3) no
C10 O6 C3 C4 7_565 . -21.0(3) no
C10 O6 C3 C2 . . -159.0(3) no
C10 O6 C3 C2 7_565 . 159.0(3) no
O3 C2 C3 O6 . . 0.0 no
C1 C2 C3 O6 . . 180.0 no
O3 C2 C3 C4 . . 180.0 no
C1 C2 C3 C4 . . 0.0 no
O6 C3 C4 C8 . . 0.0 no
C2 C3 C4 C8 . . 180.0 no
O6 C3 C4 S1 . . 180.0 no
C2 C3 C4 S1 . . 0.0 no
C1 S1 C4 C3 . . 0.0 no
C1 S1 C4 C8 . . 180.0 no
C2 C1 C5 O1 . . 180.0 no
S1 C1 C5 O1 . . 0.0 no
C2 C1 C5 O2 . 7_565 22.5(2) no
S1 C1 C5 O2 . 7_565 -157.5(2) no
C2 C1 C5 O2 . . -22.5(2) no
S1 C1 C5 O2 . . 157.5(2) no
C6 O2 C5 O1 . . 158.5(4) no
C6 O2 C5 C1 . . -0.5(5) no
C6 O2 C5 O2 . 7_565 -101.9(4) no
C5 O2 C6 C7 . . 60.1(6) no
O2 C6 C7 C6 . 7_565 23.1(6) no
O2 C6 C7 O3 . . -90.6(5) no
C2 O3 C7 C6 . 7_565 -46.9(4) no
C2 O3 C7 C6 . . 46.9(4) no
C9 O5 C8 O4 7_565 . 155.4(3) no
C9 O5 C8 O4 . . -155.4(3) no
C9 O5 C8 C4 7_565 . -24.6(3) no
C9 O5 C8 C4 . . 24.6(3) no
C3 C4 C8 O4 . . 180.0 no
S1 C4 C8 O4 . . 0.0 no
C3 C4 C8 O5 . . 0.0 no
S1 C4 C8 O5 . . 180.0 no
C8 O5 C9 C10 . . -75.3(4) no
C9 O5 C9 C10 7_565 . 27.0(4) no
C3 O6 C10 C9 . . -68.2(4) no
C10 O6 C10 C9 7_565 . 30.7(4) no
O5 C9 C10 O6 . . 101.2(4) no
